data_4100878
loop_
_publ_author_name
'Piero Macchi'
'Daniela Donghi'
'Angelo Sironi'

_publ_section_title
;
The electron density of bridging hydrides observed
via experimental and theoretical investigations
on [Cr2(m-H)(CO)10]-
;
_journal_name_full 'Journal of the American Chemical Society'
_journal_year 2005
_chemical_formula_moiety 'C10 H1 O10 Cr2, C18 H36 O6 N2 K1'
_chemical_formula_sum 'C28 H37 Cr2 K N2 O16'
_chemical_formula_weight 800.69
_space_group_IT_number 14
_symmetry_cell_setting monoclinic
_symmetry_space_group_name_Hall '-P 2ybc'
_symmetry_space_group_name_H-M 'P 1 21/c 1'
_cell_angle_alpha 90
_cell_angle_beta 97.264
_cell_angle_gamma 90
_cell_formula_units_Z 4
_cell_length_a 10.458
_cell_length_b 14.4168
_cell_length_c 23.8824
_cell_measurement_temperature 28(1)
_cell_volume 3571.9(2)
_diffrn_ambient_temperature 28(2)
_exptl_crystal_density_diffrn 1.489
_cod_original_sg_symbol_H-M 'P 21/c'
_cod_original_formula_sum 'C28 H37 N2 O16 K1 Cr2'
_cod_database_code 4100878

loop_
_space_group_symop_id
_space_group_symop_operation_xyz
1 +X,+Y,+Z
2 -X,1/2+Y,1/2-Z
3 -X,-Y,-Z
4 +X,1/2-Y,1/2+Z

loop_
_atom_site_aniso_label
_atom_site_aniso_U_11
_atom_site_aniso_U_22
_atom_site_aniso_U_33
_atom_site_aniso_U_23
_atom_site_aniso_U_13
_atom_site_aniso_U_12
CR(1) 0.00576(5) 0.00467(3) 0.00527(5) -0.00013(3) 0.00060(4) 0.00022(4)
CR(2) 0.00672(6) 0.00544(4) 0.00508(5) 0.00020(4) 0.00025(4) 0.00085(4)
K(1) 0.00617(5) 0.00678(4) 0.00675(4) -0.00002(3) 0.00053(3) 0.00022(3)
O(1) 0.0159(4) 0.0094(2) 0.0093(3) -0.0033(2) -0.0024(3) 0.0002(3)
O(2) 0.0097(4) 0.0178(3) 0.0165(4) 0.0019(3) 0.0062(3) -0.0003(3)
O(3) 0.0158(4) 0.0125(3) 0.0101(3) -0.0054(2) 0.0019(3) -0.0022(3)
O(4) 0.0108(4) 0.0142(3) 0.0176(4) 0.0002(3) 0.0076(3) -0.0009(3)
O(5) 0.0144(4) 0.0086(2) 0.0136(3) 0.0031(2) -0.0010(3) 0.0036(3)
O(6) 0.0095(4) 0.0153(3) 0.0130(3) 0.0000(2) 0.0032(3) -0.0010(3)
O(7) 0.0174(4) 0.0123(3) 0.0087(3) -0.0034(2) 0.0027(3) -0.0011(3)
O(8) 0.0107(4) 0.0168(3) 0.0128(4) 0.0005(3) 0.0008(3) -0.0053(3)
O(9) 0.0267(5) 0.0176(3) 0.0083(4) -0.0053(3) -0.0013(3) 0.0097(3)
O(10) 0.0179(4) 0.0097(3) 0.0160(4) 0.0048(3) -0.0019(3) 0.0032(3)
O(11) 0.0060(3) 0.0074(2) 0.0099(3) -0.00129(19) 0.0015(2) -0.0001(2)
O(12) 0.0085(3) 0.00686(19) 0.0099(3) 0.00114(19) 0.0033(2) 0.0009(2)
O(13) 0.0095(3) 0.00718(19) 0.0098(3) 0.00137(19) 0.0031(2) 0.0010(2)
O(14) 0.0099(3) 0.0088(2) 0.0078(3) 0.00028(19) 0.0009(2) 0.0022(2)
O(15) 0.0070(3) 0.0131(2) 0.0074(3) -0.0016(2) 0.0003(2) 0.0015(2)
O(16) 0.0059(3) 0.0090(2) 0.0096(3) -0.00277(19) 0.0016(2) -0.0011(2)
N(1) 0.0073(3) 0.00826(18) 0.0082(2) -0.00026(17) 0.00050(18) 0.00095(19)
N(2) 0.0076(3) 0.00681(17) 0.0065(2) 0.00018(15) 0.00092(18) -0.00005(18)
C(1) 0.0096(3) 0.00729(18) 0.0076(2) -0.00070(16) -0.00010(18) -0.00011(18)
C(2) 0.0084(3) 0.00920(19) 0.0098(2) 0.00071(17) 0.0028(2) 0.00065(19)
C(3) 0.0092(3) 0.00851(18) 0.0080(2) -0.00144(17) 0.00082(18) -0.00054(19)
C(4) 0.0082(3) 0.00927(19) 0.0102(2) -0.00052(17) 0.0021(2) -0.00050(19)
C(5) 0.0088(3) 0.00683(18) 0.0098(2) 0.00054(17) 0.00040(19) 0.00110(18)
C(6) 0.0092(3) 0.00987(19) 0.0079(2) 0.00060(16) 0.00133(19) 0.00100(19)
C(7) 0.0095(3) 0.00861(18) 0.0075(2) -0.00094(17) 0.00159(18) -0.00037(18)
C(8) 0.0097(3) 0.00948(19) 0.0085(2) 0.00004(16) 0.00031(19) -0.0009(2)
C(9) 0.0146(3) 0.0105(2) 0.0080(3) -0.00177(18) -0.0002(2) 0.0038(2)
C(10) 0.0114(3) 0.00752(18) 0.0091(2) 0.00116(17) -0.00039(19) 0.00128(19)
C(11) 0.0097(3) 0.0099(2) 0.0082(3) -0.00029(18) 0.0020(2) 0.0014(2)
C(12) 0.0066(3) 0.0093(2) 0.0104(3) 0.00013(18) 0.0013(2) -0.0001(2)
C(13) 0.0075(3) 0.00780(19) 0.0091(2) -0.00049(18) 0.0017(2) -0.0016(2)
C(14) 0.0094(3) 0.00716(19) 0.0089(3) 0.00065(17) 0.0024(2) -0.0002(2)
C(15) 0.0080(3) 0.00667(18) 0.0101(3) 0.00042(17) 0.0018(2) 0.00085(19)
C(16) 0.0092(3) 0.00791(19) 0.0079(2) -0.00087(18) 0.0014(2) -0.0003(2)
C(17) 0.0079(3) 0.0104(2) 0.0104(3) 0.0013(2) 0.0018(2) 0.0019(2)
C(18) 0.0106(3) 0.0081(2) 0.0117(3) 0.00135(19) 0.0031(2) 0.0020(2)
C(19) 0.0131(3) 0.0084(2) 0.0127(3) 0.0029(2) 0.0043(2) 0.0021(2)
C(20) 0.0125(3) 0.0119(2) 0.0087(3) 0.0032(2) 0.0020(2) 0.0034(2)
C(21) 0.0126(3) 0.0093(2) 0.0072(3) 0.00071(18) 0.0012(2) 0.0019(2)
C(22) 0.0098(3) 0.0096(2) 0.0092(3) 0.00179(19) 0.0031(2) 0.0010(2)
C(23) 0.0086(3) 0.0101(2) 0.0121(3) -0.0034(2) 0.0008(2) 0.0013(2)
C(24) 0.0081(3) 0.0144(2) 0.0091(3) -0.0031(2) 0.0010(2) 0.0005(2)
C(25) 0.0081(3) 0.0101(2) 0.0083(3) -0.00194(19) -0.0001(2) -0.0003(2)
C(26) 0.0080(3) 0.0093(2) 0.0107(3) -0.00199(19) 0.0015(2) -0.0014(2)
C(27) 0.0073(3) 0.0103(2) 0.0103(3) -0.00202(19) 0.0014(2) -0.0007(2)
C(28) 0.0079(3) 0.0086(2) 0.0094(3) -0.00061(18) 0.0010(2) 0.0010(2)
H(1) 0.038 0.03 0.05 0.004 -0.002 0.018
H(2) 0.023 0.028 0.028 0.005 0.01 0.001
H(3) 0.026 0.025 0.017 0.003 -0.002 0.003
H(4) 0.023 0.024 0.024 0 -0.005 -0.002
H(5) 0.022 0.022 0.031 -0.002 0.01 0.004
H(6) 0.021 0.025 0.018 0 -0.002 -0.002
H(7) 0.026 0.02 0.025 -0.004 0.011 0
H(8) 0.028 0.02 0.033 -0.003 0.007 -0.002
H(9) 0.023 0.028 0.018 0.002 -0.001 0.005
H(10) 0.022 0.018 0.026 0 0.006 -0.003
H(11) 0.018 0.027 0.021 0.004 -0.001 0.004
H(12) 0.021 0.023 0.019 -0.001 -0.002 0.001
H(13) 0.024 0.022 0.027 0.004 0.007 -0.002
H(14) 0.022 0.025 0.022 -0.005 -0.004 -0.001
H(15) 0.023 0.03 0.026 0.01 0.006 0.003
H(16) 0.026 0.028 0.025 0.009 0.004 0.008
H(17) 0.031 0.023 0.029 -0.004 0.006 -0.004
H(18) 0.031 0.023 0.036 -0.006 0.011 -0.004
H(19) 0.027 0.028 0.029 0.012 0.007 0.01
H(20) 0.02 0.03 0.024 0 -0.004 -0.002
H(21) 0.034 0.029 0.024 0.01 0.01 0.01
H(22) 0.033 0.027 0.019 0.006 0.006 0.003
H(23) 0.022 0.022 0.025 0.001 -0.003 -0.004
H(24) 0.027 0.026 0.022 0.01 0.009 0.005
H(25) 0.025 0.024 0.025 -0.004 0 0.004
H(26) 0.028 0.019 0.031 -0.003 0 0.003
H(27) 0.023 0.029 0.028 0.001 0.008 -0.009
H(28) 0.023 0.027 0.027 0 0.005 0.005
H(29) 0.022 0.035 0.023 -0.003 0.001 -0.012
H(30) 0.021 0.024 0.027 -0.003 0.002 -0.006
H(31) 0.021 0.027 0.023 0.002 0.003 0.008
H(32) 0.03 0.023 0.025 0.001 0.008 0.003
H(33) 0.021 0.027 0.029 -0.001 0 -0.008
H(34) 0.03 0.019 0.026 -0.005 0.008 -0.002
H(35) 0.017 0.033 0.031 0.001 -0.004 -0.007
H(36) 0.022 0.029 0.029 0.006 0.001 0.005
H(37) 0.028 0.018 0.021 -0.002 0 0.006

loop_
_atom_site_label
_atom_site_fract_x
_atom_site_fract_y
_atom_site_fract_z
_atom_site_U_iso_or_equiv
_atom_site_occupancy
_atom_site_symmetry_multiplicity
CR(1) 0.163882(15) 0.002348(9) 0.236369(6) 0.005 1 1
CR(2) 0.018777(16) 0.177474(9) 0.165110(6) 0.006 1 1
K(1) 0.463718(11) 0.199287(7) 0.418003(5) 0.007 1 1
O(1) 0.25227(10) 0.13824(5) 0.33131(4) 0.012 1 1
O(2) -0.08392(11) -0.04358(7) 0.28579(4) 0.015 1 1
O(3) 0.10470(10) -0.12670(6) 0.13540(4) 0.013 1 1
O(4) 0.39554(11) 0.05463(6) 0.17740(4) 0.014 1 1
O(5) 0.30045(10) -0.15045(5) 0.30582(4) 0.012 1 1
O(6) -0.25963(11) 0.12170(6) 0.17223(4) 0.013 1 1
O(7) 0.01681(11) 0.05850(6) 0.05945(4) 0.013 1 1
O(8) 0.28653(11) 0.25370(7) 0.15527(4) 0.014 1 1
O(9) 0.02673(13) 0.26575(7) 0.28184(4) 0.018 1 1
O(10) -0.07227(11) 0.34778(6) 0.09914(4) 0.015 1 1
O(11) 0.28589(8) 0.09211(5) 0.47315(3) 0.008 1 1
O(12) 0.44339(8) 0.00284(5) 0.40244(3) 0.008 1 1
O(13) 0.31318(9) 0.34086(5) 0.36292(3) 0.009 1 1
O(14) 0.52836(9) 0.26683(5) 0.31530(3) 0.009 1 1
O(15) 0.55083(8) 0.32676(5) 0.50759(3) 0.009 1 1
O(16) 0.72719(8) 0.20507(5) 0.46498(3) 0.008 1 1
N(1) 0.27320(7) 0.30195(4) 0.47981(3) 0.008 1 1
N(2) 0.66178(7) 0.09463(4) 0.36200(3) 0.007 1 1
C(1) 0.21617(7) 0.08852(4) 0.29498(3) 0.008 1 1
C(2) 0.01016(7) -0.02691(4) 0.26770(3) 0.009 1 1
C(3) 0.12290(7) -0.07910(4) 0.17424(3) 0.009 1 1
C(4) 0.30793(7) 0.03661(4) 0.20005(3) 0.009 1 1
C(5) 0.25018(7) -0.09114(4) 0.27862(3) 0.009 1 1
C(6) -0.15434(7) 0.14176(4) 0.16995(3) 0.009 1 1
C(7) 0.01890(7) 0.10409(4) 0.09922(3) 0.009 1 1
C(8) 0.18804(7) 0.22108(4) 0.16012(3) 0.009 1 1
C(9) 0.02394(7) 0.23370(4) 0.23774(3) 0.011 1 1
C(10) -0.03865(7) 0.28233(4) 0.12529(3) 0.009 1 1
C(11) 0.20823(8) 0.23293(5) 0.51164(3) 0.009 1 1
C(12) 0.17313(7) 0.14346(4) 0.47989(3) 0.009 1 1
C(13) 0.25202(7) 0.00552(4) 0.44639(3) 0.008 1 1
C(14) 0.37237(8) -0.04784(4) 0.43911(3) 0.008 1 1
C(15) 0.54825(7) -0.04995(4) 0.38674(3) 0.008 1 1
C(16) 0.60983(7) 0.00367(4) 0.34255(3) 0.008 1 1
C(17) 0.17932(8) 0.34652(5) 0.43697(3) 0.01 1 1
C(18) 0.24067(8) 0.40164(5) 0.39328(3) 0.01 1 1
C(19) 0.37495(9) 0.38876(5) 0.32186(3) 0.011 1 1
C(20) 0.42821(8) 0.31885(5) 0.28409(3) 0.011 1 1
C(21) 0.57202(8) 0.19486(5) 0.28134(3) 0.01 1 1
C(22) 0.69026(8) 0.14948(5) 0.31300(3) 0.009 1 1
C(23) 0.33596(8) 0.37157(5) 0.51924(3) 0.01 1 1
C(24) 0.46538(8) 0.34034(5) 0.54886(3) 0.011 1 1
C(25) 0.68004(7) 0.31747(5) 0.53312(3) 0.009 1 1
C(26) 0.76443(8) 0.29307(5) 0.48870(3) 0.009 1 1
C(27) 0.82393(7) 0.16969(5) 0.43401(3) 0.009 1 1
C(28) 0.77754(8) 0.08193(4) 0.40290(3) 0.009 1 1
H(1) 0.0476 0.0728 0.1997 0.04 1 1
H(2) 0.1188 0.2613 0.5253 0.026 1 1
H(3) 0.2724 0.2151 0.5499 0.023 1 1
H(4) 0.118 0.1562 0.4383 0.024 1 1
H(5) 0.1105 0.1018 0.5044 0.025 1 1
H(6) 0.1949 0.0168 0.4052 0.022 1 1
H(7) 0.193 -0.0358 0.4725 0.023 1 1
H(8) 0.3441 -0.1156 0.4207 0.027 1 1
H(9) 0.4314 -0.0592 0.4802 0.023 1 1
H(10) 0.5125 -0.116 0.368 0.022 1 1
H(11) 0.6156 -0.0657 0.4243 0.022 1 1
H(12) 0.536 0.0151 0.3065 0.021 1 1
H(13) 0.6855 -0.0403 0.3276 0.024 1 1
H(14) 0.1204 0.2926 0.4139 0.023 1 1
H(15) 0.1143 0.3931 0.4565 0.026 1 1
H(16) 0.1645 0.4343 0.3643 0.026 1 1
H(17) 0.3031 0.4573 0.4124 0.028 1 1
H(18) 0.4517 0.433 0.3424 0.03 1 1
H(19) 0.3047 0.433 0.2957 0.028 1 1
H(20) 0.3501 0.2725 0.2655 0.025 1 1
H(21) 0.4657 0.3554 0.2488 0.029 1 1
H(22) 0.5965 0.2241 0.2415 0.026 1 1
H(23) 0.4941 0.1457 0.2704 0.023 1 1
H(24) 0.7366 0.1057 0.2833 0.025 1 1
H(25) 0.7573 0.2046 0.3275 0.025 1 1
H(26) 0.3534 0.4343 0.4955 0.026 1 1
H(27) 0.2738 0.3917 0.5518 0.027 1 1
H(28) 0.4585 0.276 0.5729 0.026 1 1
H(29) 0.5037 0.3936 0.5793 0.027 1 1
H(30) 0.7143 0.383 0.5534 0.024 1 1
H(31) 0.6878 0.2636 0.5661 0.024 1 1
H(32) 0.7566 0.3461 0.4552 0.026 1 1
H(33) 0.8652 0.2908 0.5087 0.026 1 1
H(34) 0.8515 0.2231 0.4052 0.025 1 1
H(35) 0.9099 0.1532 0.4634 0.027 1 1
H(36) 0.8576 0.0536 0.3826 0.027 1 1
H(37) 0.7553 0.0304 0.434 0.023 1 1

loop_
_geom_bond_atom_site_label_1
_geom_bond_atom_site_label_2
_geom_bond_distance
_geom_bond_site_symmetry_1
_geom_bond_site_symmetry_2
_geom_bond_publ_flag
CR(1) C(1) 1.8995(6) 1_555 1_555 yes
CR(1) C(2) 1.9043(7) 1_555 1_555 yes
CR(1) C(3) 1.8982(7) 1_555 1_555 yes
CR(1) C(4) 1.8964(7) 1_555 1_555 yes
CR(1) C(5) 1.8490(7) 1_555 1_555 yes
CR(2) C(6) 1.8997(8) 1_555 1_555 yes
CR(2) C(7) 1.8964(6) 1_555 1_555 yes
CR(2) C(8) 1.8964(8) 1_555 1_555 yes
CR(2) C(9) 1.9093(7) 1_555 1_555 yes
CR(2) C(10) 1.8454(6) 1_555 1_555 yes
O(1) C(1) 1.1516(10) 1_555 1_555 yes
O(2) C(2) 1.1489(12) 1_555 1_555 yes
O(3) C(3) 1.1502(10) 1_555 1_555 yes
O(4) C(4) 1.1511(12) 1_555 1_555 yes
O(5) C(5) 1.1590(10) 1_555 1_555 yes
O(6) C(6) 1.1464(13) 1_555 1_555 yes
O(7) C(7) 1.1528(10) 1_555 1_555 yes
O(8) C(8) 1.1514(12) 1_555 1_555 yes
O(9) C(9) 1.1471(11) 1_555 1_555 yes
O(10) C(10) 1.1612(10) 1_555 1_555 yes
O(11) C(12) 1.4187(10) 1_555 1_555 yes
O(11) C(13) 1.4264(9) 1_555 1_555 yes
O(12) C(14) 1.4203(9) 1_555 1_555 yes
O(12) C(15) 1.4234(10) 1_555 1_555 yes
O(13) C(18) 1.4169(10) 1_555 1_555 yes
O(13) C(19) 1.4199(10) 1_555 1_555 yes
O(14) C(20) 1.4205(10) 1_555 1_555 yes
O(14) C(21) 1.4271(9) 1_555 1_555 yes
O(15) C(24) 1.4251(10) 1_555 1_555 yes
O(15) C(25) 1.4168(11) 1_555 1_555 yes
O(16) C(26) 1.4235(9) 1_555 1_555 yes
O(16) C(27) 1.4213(10) 1_555 1_555 yes
N(1) C(11) 1.4698(9) 1_555 1_555 yes
N(2) C(28) 1.4677(10) 1_555 1_555 yes
C(11) C(12) 1.5176(9) 1_555 1_555 yes
C(11) H(2) 1.1071(7) 1_555 1_555 yes
C(11) H(3) 1.0939(8) 1_555 1_555 yes
C(12) H(4) 1.0990(8) 1_555 1_555 yes
C(12) H(5) 1.1088(7) 1_555 1_555 yes
C(13) C(14) 1.5038(10) 1_555 1_555 yes
C(13) H(6) 1.0966(7) 1_555 1_555 yes
C(13) H(7) 1.1054(7) 1_555 1_555 yes
C(14) H(8) 1.0965(6) 1_555 1_555 yes
C(14) H(9) 1.1035(8) 1_555 1_555 yes
C(15) C(16) 1.5159(9) 1_555 1_555 yes
C(15) H(10) 1.0975(7) 1_555 1_555 yes
C(15) H(11) 1.0921(8) 1_555 1_555 yes
C(16) H(12) 1.0938(8) 1_555 1_555 yes
C(16) H(13) 1.1077(7) 1_555 1_555 yes
C(17) C(18) 1.5170(9) 1_555 1_555 yes
C(17) H(14) 1.0962(8) 1_555 1_555 yes
C(17) H(15) 1.1005(7) 1_555 1_555 yes
C(18) H(16) 1.0935(8) 1_555 1_555 yes
C(18) H(17) 1.0969(8) 1_555 1_555 yes
C(19) C(20) 1.5056(10) 1_555 1_555 yes
C(19) H(18) 1.0919(9) 1_555 1_555 yes
C(19) H(19) 1.1049(8) 1_555 1_555 yes
C(20) H(20) 1.1042(9) 1_555 1_555 yes
C(20) H(21) 1.1069(7) 1_555 1_555 yes
C(21) C(22) 1.5140(11) 1_555 1_555 yes
C(21) H(22) 1.1001(7) 1_555 1_555 yes
C(21) H(23) 1.0866(8) 1_555 1_555 yes
C(22) H(24) 1.1061(7) 1_555 1_555 yes
C(22) H(25) 1.0870(8) 1_555 1_555 yes
C(23) C(24) 1.5142(11) 1_555 1_555 yes
C(23) H(26) 1.0950(8) 1_555 1_555 yes
C(23) H(27) 1.1132(7) 1_555 1_555 yes
C(24) H(28) 1.0980(8) 1_555 1_555 yes
C(24) H(29) 1.0978(7) 1_555 1_555 yes
C(25) C(26) 1.5050(10) 1_555 1_555 yes
C(25) H(30) 1.1008(7) 1_555 1_555 yes
C(25) H(31) 1.1017(7) 1_555 1_555 yes
C(26) H(32) 1.1022(7) 1_555 1_555 yes
C(26) H(33) 1.1011(8) 1_555 1_555 yes
C(27) C(28) 1.5156(9) 1_555 1_555 yes
C(27) H(34) 1.0953(7) 1_555 1_555 yes
C(27) H(35) 1.0945(8) 1_555 1_555 yes
C(28) H(36) 1.0980(7) 1_555 1_555 yes
C(28) H(37) 1.0960(7) 1_555 1_555 yes
